data_1520683
loop_
_publ_author_name
'Johnson, Rebecca E.'
'de Rond, Tristan'
'Lindsay, Vincent N. G.'
'Keasling, Jay D.'
'Sarpong, Richmond'

_publ_section_title
;
 Synthesis of Cycloprodigiosin Identifies the Natural Isolate as a
 Scalemic Mixture.
;
_journal_issue 14
_journal_name_full 'Organic letters'
_journal_page_first 3474
_journal_page_last 3477
_journal_paper_doi 10.1021/acs.orglett.5b01527
_journal_volume 17
_journal_year 2015
_chemical_absolute_configuration ad
_chemical_formula_sum 'C20 H24 Cl N3 O'
_chemical_formula_weight 357.87
_chemical_name_common REJIII-035E2
_chemical_name_systematic sarpong111
_space_group.centring_type P

_space_group_crystal_system monoclinic
_space_group_IT_number 4
_space_group_name_Hall 'P 2yb'
_space_group_name_H-M_alt 'P 1 21 1'
_symmetry_space_group_name_Hall 'P 2yb'
_symmetry_space_group_name_H-M 'P 1 21 1'
_atom_sites_solution_hydrogens geom
_atom_sites_solution_primary iterative
_atom_sites_solution_secondary difmap
_audit_creation_method SHELXL-2014/7
_cell_angle_alpha 90
_cell_angle_beta 103.793(5)
_cell_angle_gamma 90
_cell_formula_units_Z 2
_cell_length_a 10.8680(8)
_cell_length_b 6.8325(6)
_cell_length_c 12.6102(10)
_cell_measurement_reflns_used 9888
_cell_measurement_temperature 100(2)
_cell_measurement_theta_max 68.46
_cell_measurement_theta_min 3.61
_cell_volume 909.38(13)
_computing_cell_refinement 'Bruker SAINT'
_computing_data_collection 'Bruker APEX2'
_computing_data_reduction 'Bruker SAINT'
_computing_molecular_graphics ORTEP-32
_computing_publication_material WinGX
_computing_structure_refinement SHELXL-2014
_computing_structure_solution SHELXT
_diffrn_ambient_temperature 100(2)
_diffrn_detector_area_resol_mean 8.366
_diffrn_measured_fraction_theta_full 1.000
_diffrn_measured_fraction_theta_max 0.984
_diffrn_measurement_device_type 'Bruker APEX-II CCD'
_diffrn_measurement_method 'phi and omega scans'
_diffrn_radiation_type CuK\a
_diffrn_radiation_wavelength 1.54178
_diffrn_reflns_av_R_equivalents 0.0503
_diffrn_reflns_av_unetI/netI 0.0313
_diffrn_reflns_Laue_measured_fraction_full 1.000
_diffrn_reflns_Laue_measured_fraction_max 0.984
_diffrn_reflns_limit_h_max 13
_diffrn_reflns_limit_h_min -13
_diffrn_reflns_limit_k_max 8
_diffrn_reflns_limit_k_min -8
_diffrn_reflns_limit_l_max 15
_diffrn_reflns_limit_l_min -15
_diffrn_reflns_number 27626
_diffrn_reflns_point_group_measured_fraction_full 1.000
_diffrn_reflns_point_group_measured_fraction_max 0.979
_diffrn_reflns_theta_full 67.000
_diffrn_reflns_theta_max 69.145
_diffrn_reflns_theta_min 3.609
_diffrn_source 'microfocus rotating anode'
_exptl_absorpt_coefficient_mu 1.952
_exptl_absorpt_correction_T_max 0.929
_exptl_absorpt_correction_T_min 0.809
_exptl_absorpt_correction_type multi-scan
_exptl_absorpt_process_details SADABS
_exptl_crystal_colour purple
_exptl_crystal_density_diffrn 1.307
_exptl_crystal_description plate
_exptl_crystal_F_000 380
_exptl_crystal_size_max 0.050
_exptl_crystal_size_mid 0.040
_exptl_crystal_size_min 0.020
_refine_diff_density_max 0.521
_refine_diff_density_min -0.166
_refine_diff_density_rms 0.060
_refine_ls_abs_structure_details
; 
 Flack x determined using 1156 quotients [(I+)-(I-)]/[(I+)+(I-)] 
 (Parsons, Flack and Wagner, Acta Cryst. B69 (2013) 249-259). 
;
_refine_ls_abs_structure_Flack 0.054(12)
_refine_ls_extinction_method none
_refine_ls_goodness_of_fit_ref 1.047
_refine_ls_hydrogen_treatment constr
_refine_ls_matrix_type full
_refine_ls_number_parameters 229
_refine_ls_number_reflns 3342
_refine_ls_number_restraints 1
_refine_ls_restrained_S_all 1.047
_refine_ls_R_factor_all 0.0562
_refine_ls_R_factor_gt 0.0467
_refine_ls_shift/su_max 0.000
_refine_ls_shift/su_mean 0.000
_refine_ls_structure_factor_coef Fsqd
_refine_ls_weighting_details 'w=1/[\s^2^(Fo^2^)+(0.0568P)^2^+0.4776P] where P=(Fo^2^+2Fc^2^)/3'
_refine_ls_weighting_scheme calc
_refine_ls_wR_factor_gt 0.1104
_refine_ls_wR_factor_ref 0.1169
_reflns_Friedel_coverage 0.825
_reflns_Friedel_fraction_full 1.000
_reflns_Friedel_fraction_max 0.974
_reflns_number_gt 2912
_reflns_number_total 3342
_reflns_threshold_expression 'I > 2\s(I)'
_cod_data_source_file ol5b01527_si_002.cif
_cod_data_source_block sarpong111
_cod_depositor_comments
;Adding full bibliography for 1520683.cif.

The following automatic conversions were performed:

'_space_group.centring_type' value 'primitive' was replaced with the
value 'P' as specified in the replacement file
'/home/antanas/src/cod-tools/trunk/data/replacement-values/replacement_values.lst'.

Automatic conversion script
Id: cif_fix_values 5642 2017-10-24 12:04:52Z antanas 
;
_cod_database_code 1520683
_shelx_shelxl_version_number 2014/7
_shelx_space_group_comment
; 
The symmetry employed for this shelxl refinement is uniquely defined 
by the following loop, which should always be used as a source of 
symmetry information in preference to the above space-group names. 
They are only intended as comments. 
;
_shelx_estimated_absorpt_t_min 0.909
_shelx_estimated_absorpt_t_max 0.962

loop_
_space_group_symop_operation_xyz
'x, y, z'
'-x, y+1/2, -z'

loop_
_atom_site_label
_atom_site_type_symbol
_atom_site_fract_x
_atom_site_fract_y
_atom_site_fract_z
_atom_site_U_iso_or_equiv
_atom_site_adp_type
_atom_site_occupancy
_atom_site_site_symmetry_order
_atom_site_calc_flag
_atom_site_refinement_flags_posn
_atom_site_refinement_flags_adp
C1 C 0.5116(3) 0.4446(8) 0.0321(3) 0.0267(7) Uani 1 1 d . .
C2 C 0.6354(3) 0.4400(8) 0.0174(3) 0.0267(8) Uani 1 1 d . .
C3 C 0.6765(4) 0.4333(9) -0.0886(3) 0.0330(9) Uani 1 1 d . .
H3A H 0.6325 0.5373 -0.1381 0.040 Uiso 1 1 calc R U
H3B H 0.6531 0.3054 -0.1247 0.040 Uiso 1 1 calc R U
C4 C 0.8198(4) 0.4627(11) -0.0671(3) 0.0412(10) Uani 1 1 d . .
H4A H 0.8493 0.4161 -0.1311 0.049 Uiso 1 1 calc R U
H4B H 0.8392 0.6041 -0.0581 0.049 Uiso 1 1 calc R U
C5 C 0.8919(4) 0.3536(7) 0.0346(4) 0.0384(11) Uani 1 1 d . .
H5A H 0.9841 0.3683 0.0415 0.046 Uiso 1 1 calc R U
H5B H 0.8712 0.2125 0.0265 0.046 Uiso 1 1 calc R U
C6 C 0.8585(3) 0.4312(8) 0.1392(3) 0.0310(9) Uani 1 1 d . .
H6 H 0.8906 0.3348 0.1990 0.037 Uiso 1 1 calc R U
C7 C 0.7169(3) 0.4397(7) 0.1201(3) 0.0271(8) Uani 1 1 d . .
C8 C 0.6432(3) 0.4486(8) 0.1990(3) 0.0253(7) Uani 1 1 d . .
C9 C 0.3889(3) 0.4436(9) -0.0520(3) 0.0310(8) Uani 1 1 d . .
H9A H 0.3185 0.4458 -0.0157 0.047 Uiso 1 1 calc R U
H9B H 0.3834 0.3251 -0.0966 0.047 Uiso 1 1 calc R U
H9C H 0.3842 0.5593 -0.0987 0.047 Uiso 1 1 calc R U
C10 C 0.9212(4) 0.6271(8) 0.1746(4) 0.0424(12) Uani 1 1 d . .
H10A H 0.8897 0.7251 0.1179 0.064 Uiso 1 1 calc R U
H10B H 1.0132 0.6142 0.1858 0.064 Uiso 1 1 calc R U
H10C H 0.9011 0.6684 0.2430 0.064 Uiso 1 1 calc R U
C11 C 0.6898(3) 0.4557(8) 0.3115(3) 0.0274(7) Uani 1 1 d . .
H11 H 0.7797 0.4512 0.3324 0.033 Uiso 1 1 calc R U
C12 C 0.6362(3) 0.4676(8) 0.3995(3) 0.0264(8) Uani 1 1 d . .
C13 C 0.7045(3) 0.4765(7) 0.5109(3) 0.0294(9) Uani 1 1 d . .
C14 C 0.6217(4) 0.4801(7) 0.5778(3) 0.0309(10) Uani 1 1 d . .
H14 H 0.6424 0.4862 0.6552 0.037 Uiso 1 1 calc R U
C15 C 0.5003(3) 0.4730(7) 0.5080(3) 0.0275(8) Uani 1 1 d . .
C16 C 0.8870(4) 0.4950(11) 0.6519(4) 0.0527(17) Uani 1 1 d . .
H16A H 0.8525 0.6082 0.6828 0.079 Uiso 1 1 calc R U
H16B H 0.9791 0.5088 0.6644 0.079 Uiso 1 1 calc R U
H16C H 0.8672 0.3751 0.6871 0.079 Uiso 1 1 calc R U
C17 C 0.3825(3) 0.4732(7) 0.5419(3) 0.0295(8) Uani 1 1 d . .
C18 C 0.3664(4) 0.4710(8) 0.6472(3) 0.0321(9) Uani 1 1 d . .
H18 H 0.4317 0.4689 0.7125 0.039 Uiso 1 1 calc R U
C19 C 0.2354(4) 0.4723(8) 0.6398(3) 0.0351(10) Uani 1 1 d . .
H19 H 0.1955 0.4707 0.6991 0.042 Uiso 1 1 calc R U
C20 C 0.1760(4) 0.4765(8) 0.5312(4) 0.0378(11) Uani 1 1 d . .
H20 H 0.0870 0.4798 0.5019 0.045 Uiso 1 1 calc R U
N1 N 0.5177(3) 0.4494(7) 0.1404(2) 0.0257(6) Uani 1 1 d . .
H1 H 0.4517 0.4525 0.1694 0.031 Uiso 1 1 calc R U
N2 N 0.5087(3) 0.4672(6) 0.4031(2) 0.0262(7) Uani 1 1 d . .
H2 H 0.4439 0.4637 0.3459 0.031 Uiso 1 1 calc R U
N3 N 0.2656(3) 0.4750(7) 0.4723(3) 0.0345(8) Uani 1 1 d . .
H3 H 0.2504 0.4752 0.4005 0.041 Uiso 1 1 calc R U
O1 O 0.8314(2) 0.4847(6) 0.5363(2) 0.0380(8) Uani 1 1 d . .
Cl1 Cl 0.25990(8) 0.4457(2) 0.21844(7) 0.0370(3) Uani 1 1 d . .

loop_
_atom_site_aniso_label
_atom_site_aniso_U_11
_atom_site_aniso_U_22
_atom_site_aniso_U_33
_atom_site_aniso_U_23
_atom_site_aniso_U_13
_atom_site_aniso_U_12
C1 0.0268(17) 0.0209(18) 0.0337(17) -0.002(2) 0.0096(14) -0.004(2)
C2 0.0295(17) 0.0212(18) 0.0309(17) -0.003(2) 0.0101(14) -0.002(2)
C3 0.0330(19) 0.035(2) 0.0320(18) 0.002(2) 0.0100(15) 0.000(2)
C4 0.032(2) 0.058(3) 0.037(2) -0.002(3) 0.0158(16) -0.001(3)
C5 0.030(2) 0.045(3) 0.044(3) -0.001(2) 0.017(2) 0.004(2)
C6 0.0229(17) 0.036(2) 0.0355(19) 0.002(2) 0.0104(14) 0.001(2)
C7 0.0260(17) 0.0199(18) 0.0381(18) 0.000(2) 0.0129(15) 0.000(2)
C8 0.0228(15) 0.0206(17) 0.0342(17) 0.000(2) 0.0100(13) 0.000(2)
C9 0.0276(17) 0.029(2) 0.0363(18) -0.003(2) 0.0074(14) -0.001(3)
C10 0.024(2) 0.049(3) 0.056(3) -0.011(2) 0.014(2) -0.002(2)
C11 0.0229(16) 0.0240(18) 0.0371(18) 0.008(2) 0.0105(14) 0.003(2)
C12 0.0225(16) 0.023(2) 0.0356(17) 0.001(2) 0.0108(14) 0.001(2)
C13 0.0250(17) 0.031(3) 0.0354(18) 0.004(2) 0.0124(15) 0.004(2)
C14 0.0304(19) 0.034(3) 0.0307(18) -0.002(2) 0.0125(15) 0.003(2)
C15 0.0288(17) 0.022(2) 0.0342(18) 0.001(2) 0.0125(14) 0.0033(19)
C16 0.028(2) 0.092(5) 0.038(2) 0.000(3) 0.0075(17) 0.009(3)
C17 0.0269(17) 0.027(2) 0.0370(18) -0.002(2) 0.0123(14) -0.003(2)
C18 0.0286(18) 0.033(2) 0.0376(18) -0.003(2) 0.0131(15) -0.003(2)
C19 0.0312(19) 0.037(3) 0.042(2) -0.002(2) 0.0182(16) -0.006(2)
C20 0.0240(18) 0.041(3) 0.054(2) -0.001(3) 0.0194(17) -0.003(2)
N1 0.0200(13) 0.0252(15) 0.0344(14) 0.0023(19) 0.0113(11) 0.0015(19)
N2 0.0202(13) 0.0291(18) 0.0300(14) 0.0018(18) 0.0076(11) -0.0020(18)
N3 0.0272(15) 0.043(2) 0.0357(16) 0.001(2) 0.0134(13) 0.001(2)
O1 0.0220(13) 0.060(3) 0.0320(13) -0.0035(17) 0.0069(10) 0.0041(16)
Cl1 0.0228(4) 0.0521(6) 0.0371(4) 0.0034(6) 0.0093(3) -0.0006(6)

loop_
_atom_type_symbol
_atom_type_description
_atom_type_scat_dispersion_real
_atom_type_scat_dispersion_imag
_atom_type_scat_source
C C 0.0181 0.0091 'International Tables Vol C Tables 4.2.6.8 and 6.1.1.4'
H H 0.0000 0.0000 'International Tables Vol C Tables 4.2.6.8 and 6.1.1.4'
N N 0.0311 0.0180 'International Tables Vol C Tables 4.2.6.8 and 6.1.1.4'
O O 0.0492 0.0322 'International Tables Vol C Tables 4.2.6.8 and 6.1.1.4'
Cl Cl 0.3639 0.7018 'International Tables Vol C Tables 4.2.6.8 and 6.1.1.4'

loop_
_geom_angle_atom_site_label_1
_geom_angle_atom_site_label_2
_geom_angle_atom_site_label_3
_geom_angle
N1 C1 C2 108.5(3)
N1 C1 C9 122.5(3)
C2 C1 C9 129.0(3)
C7 C2 C1 107.3(3)
C7 C2 C3 124.8(3)
C1 C2 C3 127.9(3)
C2 C3 C4 110.1(3)
C2 C3 H3A 109.6
C4 C3 H3A 109.6
C2 C3 H3B 109.6
C4 C3 H3B 109.6
H3A C3 H3B 108.2
C5 C4 C3 112.4(4)
C5 C4 H4A 109.1
C3 C4 H4A 109.1
C5 C4 H4B 109.1
C3 C4 H4B 109.1
H4A C4 H4B 107.9
C4 C5 C6 111.8(4)
C4 C5 H5A 109.2
C6 C5 H5A 109.2
C4 C5 H5B 109.2
C6 C5 H5B 109.2
H5A C5 H5B 107.9
C7 C6 C10 112.6(4)
C7 C6 C5 108.5(3)
C10 C6 C5 111.9(4)
C7 C6 H6 107.9
C10 C6 H6 107.9
C5 C6 H6 107.9
C2 C7 C8 108.3(3)
C2 C7 C6 123.6(3)
C8 C7 C6 128.1(3)
N1 C8 C11 128.1(3)
N1 C8 C7 105.9(3)
C11 C8 C7 126.0(3)
C1 C9 H9A 109.5
C1 C9 H9B 109.5
H9A C9 H9B 109.5
C1 C9 H9C 109.5
H9A C9 H9C 109.5
H9B C9 H9C 109.5
C6 C10 H10A 109.5
C6 C10 H10B 109.5
H10A C10 H10B 109.5
C6 C10 H10C 109.5
H10A C10 H10C 109.5
H10B C10 H10C 109.5
C12 C11 C8 134.9(3)
C12 C11 H11 112.6
C8 C11 H11 112.6
C11 C12 N2 129.9(3)
C11 C12 C13 125.3(3)
N2 C12 C13 104.8(3)
O1 C13 C14 129.8(4)
O1 C13 C12 120.1(3)
C14 C13 C12 110.0(3)
C13 C14 C15 105.7(3)
C13 C14 H14 127.1
C15 C14 H14 127.1
N2 C15 C14 110.1(3)
N2 C15 C17 124.2(3)
C14 C15 C17 125.7(3)
O1 C16 H16A 109.5
O1 C16 H16B 109.5
H16A C16 H16B 109.5
O1 C16 H16C 109.5
H16A C16 H16C 109.5
H16B C16 H16C 109.5
N3 C17 C18 107.9(3)
N3 C17 C15 124.5(3)
C18 C17 C15 127.6(4)
C17 C18 C19 107.2(3)
C17 C18 H18 126.4
C19 C18 H18 126.4
C20 C19 C18 107.2(3)
C20 C19 H19 126.4
C18 C19 H19 126.4
N3 C20 C19 108.6(3)
N3 C20 H20 125.7
C19 C20 H20 125.7
C1 N1 C8 110.1(3)
C1 N1 H1 125.0
C8 N1 H1 125.0
C15 N2 C12 109.3(3)
C15 N2 H2 125.3
C12 N2 H2 125.3
C20 N3 C17 109.1(3)
C20 N3 H3 125.4
C17 N3 H3 125.4
C13 O1 C16 113.8(3)

loop_
_geom_bond_atom_site_label_1
_geom_bond_atom_site_label_2
_geom_bond_distance
C1 N1 1.352(4)
C1 C2 1.401(5)
C1 C9 1.492(5)
C2 C7 1.383(5)
C2 C3 1.508(5)
C3 C4 1.530(5)
C3 H3A 0.9900
C3 H3B 0.9900
C4 C5 1.528(7)
C4 H4A 0.9900
C4 H4B 0.9900
C5 C6 1.542(6)
C5 H5A 0.9900
C5 H5B 0.9900
C6 C7 1.501(5)
C6 C10 1.520(7)
C6 H6 1.0000
C7 C8 1.420(5)
C8 N1 1.388(4)
C8 C11 1.388(5)
C9 H9A 0.9800
C9 H9B 0.9800
C9 H9C 0.9800
C10 H10A 0.9800
C10 H10B 0.9800
C10 H10C 0.9800
C11 C12 1.374(5)
C11 H11 0.9500
C12 N2 1.397(4)
C12 C13 1.425(5)
C13 O1 1.341(4)
C13 C14 1.372(5)
C14 C15 1.401(5)
C14 H14 0.9500
C15 N2 1.348(4)
C15 C17 1.443(5)
C16 O1 1.440(5)
C16 H16A 0.9800
C16 H16B 0.9800
C16 H16C 0.9800
C17 N3 1.362(5)
C17 C18 1.381(5)
C18 C19 1.404(5)
C18 H18 0.9500
C19 C20 1.368(6)
C19 H19 0.9500
C20 N3 1.358(5)
C20 H20 0.9500
N1 H1 0.8800
N2 H2 0.8800
N3 H3 0.8800
